data_9000597
loop_
_publ_author_name
'Smyth, J. R.'
'Ito, J.'

_publ_section_title
;
 The synthesis and crystal structure of a magnesium-lithium-scandium
 protopyroxene
;
_journal_name_full 'American Mineralogist'
_journal_page_first 1252
_journal_page_last 1257
_journal_volume 62
_journal_year 1977
_chemical_formula_sum 'Li0.3 Mg1.4 O6 Sc0.3 Si2'
_chemical_name_mineral Pyroxene
_space_group_IT_number 60
_symmetry_space_group_name_Hall '-P 2n 2ab'
_symmetry_space_group_name_H-M 'P b c n'
_cell_angle_alpha 90
_cell_angle_beta 90
_cell_angle_gamma 90
_cell_length_a 9.251
_cell_length_b 8.773
_cell_length_c 5.377
_cell_formula_units_Z 4
_cell_volume 436.392
_database_code_amcsd 0000608
_exptl_crystal_density_diffrn 3.071
_cod_original_formula_sum '(Mg1.4 Sc.3) Li.3 Si2 O6'
_cod_database_code 9000597

loop_
_space_group_symop_operation_xyz
x,y,z
x,-y,1/2+z
-x,y,1/2-z
1/2-x,1/2+y,z
1/2+x,1/2-y,-z
1/2+x,1/2+y,1/2-z
1/2-x,1/2-y,1/2+z
-x,-y,-z

loop_
_atom_site_aniso_label
_atom_site_aniso_U_11
_atom_site_aniso_U_22
_atom_site_aniso_U_33
_atom_site_aniso_U_12
_atom_site_aniso_U_13
_atom_site_aniso_U_23
Mg1 0.00650 0.00858 0.00542 0.00000 -0.00101 0.00000
Sc1 0.00650 0.00858 0.00542 0.00000 -0.00101 0.00000
Mg2 0.01171 0.01599 0.00776 0.00000 -0.00126 0.00000
Li2 0.01171 0.01599 0.00776 0.00000 -0.00126 0.00000
Si 0.00477 0.00858 0.00410 -0.00082 0.00025 -0.00024
O1 0.00607 0.00624 0.00513 -0.00082 -0.00025 0.00000
O2 0.01084 0.01287 0.00615 -0.00370 0.00076 0.00000
O3 0.00564 0.01248 0.00952 0.00082 -0.00101 0.00430

loop_
_atom_site_label
_atom_site_fract_x
_atom_site_fract_y
_atom_site_fract_z
_atom_site_occupancy
Mg1 0.00000 0.09940 0.75000 0.70000
Sc1 0.00000 0.09940 0.75000 0.30000
Mg2 0.00000 0.26390 0.25000 0.70000
Li2 0.00000 0.26390 0.25000 0.30000
Si 0.29350 0.09000 0.07400 1.00000
O1 0.11990 0.09080 0.08050 1.00000
O2 0.37360 0.25040 0.07100 1.00000
O3 0.34930 0.98310 0.30450 1.00000

loop_
_cod_related_entry_id
_cod_related_entry_database
_cod_related_entry_code
1 AMCSD 0000608
